data_4069466
loop_
_publ_author_name
'Tauchman, Ji\<r\'i'
'C\'isa\<rov\'a, Ivana'
'\<St\<epni\<cka, Petr'

_publ_section_title
;
 Phosphinoferrocenyl Carboxamides Bearing Glycine Pendant Groups:
 Synthesis, Palladium(II) Complexes, and Catalytic Use in Polar and
 Aqueous Reaction Media
;
_journal_issue 11
_journal_name_full Organometallics
_journal_page_first 3288
_journal_paper_doi 10.1021/om900209j
_journal_volume 28
_journal_year 2009
_chemical_formula_moiety 'C35 H35 Fe N2 O3 P Pd'
_chemical_formula_sum 'C35 H35 Fe N2 O3 P Pd'
_chemical_formula_weight 724.87
_chemical_name_systematic
; 
 ? 
;
_space_group_IT_number 2
_symmetry_cell_setting triclinic
_symmetry_space_group_name_Hall '-P 1'
_symmetry_space_group_name_H-M 'P -1'
_atom_sites_solution_hydrogens geom
_atom_sites_solution_primary direct
_atom_sites_solution_secondary difmap
_audit_creation_method SHELXL-97
_cell_angle_alpha 91.9417(9)
_cell_angle_beta 97.083(1)
_cell_angle_gamma 100.1766(9)
_cell_formula_units_Z 4
_cell_length_a 12.0143(2)
_cell_length_b 15.4376(2)
_cell_length_c 16.8762(2)
_cell_measurement_reflns_used 13342
_cell_measurement_temperature 150(2)
_cell_measurement_theta_max 27.48
_cell_measurement_theta_min 1.00
_cell_volume 3052.34(7)
_computing_cell_refinement 'HKL Scalepack (Otwinowski & Minor, 1997)'
_computing_data_collection 'Collect (Nonius BV, 1997-2000)'
_computing_data_reduction 'HKL Denzo and Scalepack (Otwinowski & Minor, 1997)'
_computing_molecular_graphics 'PLATON (Spek, 2001)'
_computing_structure_refinement 'SHELXL-97 (Sheldrick, 1997)'
_computing_structure_solution 'SIR97 (Altomare et al., 1994)'
_diffrn_ambient_temperature 150(2)
_diffrn_detector_area_resol_mean 9.091
_diffrn_measured_fraction_theta_full 0.997
_diffrn_measured_fraction_theta_max 0.997
_diffrn_measurement_device_type KappaCCD
_diffrn_measurement_method '\w and \p scans to fill the Ewald sphere'
_diffrn_radiation_monochromator 'horizontally mounted graphite crystal'
_diffrn_radiation_source 'fine-focus sealed tube'
_diffrn_radiation_type MoK\a
_diffrn_radiation_wavelength 0.71073
_diffrn_reflns_av_R_equivalents 0.0202
_diffrn_reflns_av_sigmaI/netI 0.0320
_diffrn_reflns_limit_h_max 15
_diffrn_reflns_limit_h_min -15
_diffrn_reflns_limit_k_max 20
_diffrn_reflns_limit_k_min -20
_diffrn_reflns_limit_l_max 21
_diffrn_reflns_limit_l_min -21
_diffrn_reflns_number 55435
_diffrn_reflns_theta_full 27.52
_diffrn_reflns_theta_max 27.52
_diffrn_reflns_theta_min 1.74
_diffrn_standards_number 0
_exptl_absorpt_coefficient_mu 1.156
_exptl_absorpt_correction_type none
_exptl_crystal_colour orange
_exptl_crystal_density_diffrn 1.577
_exptl_crystal_density_method 'not measured'
_exptl_crystal_description block
_exptl_crystal_F_000 1480
_exptl_crystal_size_max 0.48
_exptl_crystal_size_mid 0.27
_exptl_crystal_size_min 0.22
_refine_diff_density_max 0.725
_refine_diff_density_min -0.763
_refine_diff_density_rms 0.075
_refine_ls_extinction_method none
_refine_ls_goodness_of_fit_ref 1.053
_refine_ls_hydrogen_treatment constr
_refine_ls_matrix_type full
_refine_ls_number_parameters 781
_refine_ls_number_reflns 14007
_refine_ls_number_restraints 0
_refine_ls_restrained_S_all 1.053
_refine_ls_R_factor_all 0.0398
_refine_ls_R_factor_gt 0.0287
_refine_ls_shift/su_max 0.003
_refine_ls_shift/su_mean 0.000
_refine_ls_structure_factor_coef Fsqd
_refine_ls_weighting_details 'calc w=1/[\s^2^(Fo^2^)+(0.0277P)^2^+2.3839P] where P=(Fo^2^+2Fc^2^)/3'
_refine_ls_weighting_scheme calc
_refine_ls_wR_factor_gt 0.0648
_refine_ls_wR_factor_ref 0.0699
_reflns_number_gt 11727
_reflns_number_total 14007
_reflns_threshold_expression >2sigma(I)
_cod_data_source_file om900209j_si_002.cif
_cod_data_source_block jt32
_cod_depositor_comments
;
The following automatic conversions were performed:
'_atom_site_symetry_multiplicity' tag replaced with
'_atom_site_symmetry_multiplicity'.

Automatic conversion script
Id: cif_correct_tags 1440 2010-10-19 06:21:57Z saulius 
;
_cod_original_sg_symbol_H-M P-1
_cod_database_code 4069466

loop_
_symmetry_equiv_pos_as_xyz
'x, y, z'
'-x, -y, -z'

loop_
_atom_site_label
_atom_site_type_symbol
_atom_site_fract_x
_atom_site_fract_y
_atom_site_fract_z
_atom_site_U_iso_or_equiv
_atom_site_adp_type
_atom_site_occupancy
_atom_site_symmetry_multiplicity
_atom_site_calc_flag
_atom_site_refinement_flags
Pd1 Pd 0.256368(14) 0.421683(10) 0.791568(9) 0.01602(4) Uani 1 1 d .
Fe1 Fe 0.24508(3) 0.56028(2) 0.589208(18) 0.02252(7) Uani 1 1 d .
P1 P 0.21245(5) 0.55800(3) 0.78695(3) 0.01768(11) Uani 1 1 d .
N11 N 0.40503(15) 0.45053(12) 0.73367(11) 0.0210(4) Uani 1 1 d .
N12 N 0.26934(15) 0.28207(11) 0.78859(10) 0.0184(4) Uani 1 1 d .
O11 O 0.51873(16) 0.45622(13) 0.63277(11) 0.0414(5) Uani 1 1 d .
O12 O 0.54459(16) 0.60737(11) 0.81800(11) 0.0385(4) Uani 1 1 d .
O13 O 0.58366(19) 0.51783(12) 0.91490(11) 0.0480(5) Uani 1 1 d .
C1 C 0.23719(19) 0.61596(13) 0.69773(12) 0.0209(4) Uani 1 1 d .
C2 C 0.1513(2) 0.63987(14) 0.63885(13) 0.0246(5) Uani 1 1 d .
H2 H 0.0729 0.6279 0.6398 0.030 Uiso 1 1 calc R
C3 C 0.2087(2) 0.68501(14) 0.57932(13) 0.0277(5) Uani 1 1 d .
H3 H 0.1740 0.7075 0.5342 0.033 Uiso 1 1 calc R
C4 C 0.3274(2) 0.68996(15) 0.60013(14) 0.0290(5) Uani 1 1 d .
H4 H 0.3838 0.7167 0.5712 0.035 Uiso 1 1 calc R
C5 C 0.3463(2) 0.64735(14) 0.67251(13) 0.0240(5) Uani 1 1 d .
H5 H 0.4168 0.6409 0.6989 0.029 Uiso 1 1 calc R
C6 C 0.3235(2) 0.45507(14) 0.59539(13) 0.0259(5) Uani 1 1 d .
C7 C 0.2045(2) 0.42812(14) 0.59961(13) 0.0253(5) Uani 1 1 d .
H7 H 0.1731 0.4004 0.6419 0.030 Uiso 1 1 calc R
C8 C 0.1420(2) 0.45065(15) 0.52845(14) 0.0326(6) Uani 1 1 d .
H8 H 0.0631 0.4406 0.5162 0.039 Uiso 1 1 calc R
C9 C 0.2221(3) 0.49128(17) 0.47958(14) 0.0381(7) Uani 1 1 d .
H9 H 0.2045 0.5127 0.4296 0.046 Uiso 1 1 calc R
C10 C 0.3334(3) 0.49371(16) 0.51975(14) 0.0345(6) Uani 1 1 d .
H10 H 0.4013 0.5164 0.5005 0.041 Uiso 1 1 calc R
C11 C 0.4238(2) 0.45344(14) 0.65702(14) 0.0257(5) Uani 1 1 d .
C12 C 0.06128(19) 0.56284(14) 0.78791(13) 0.0219(5) Uani 1 1 d .
C13 C -0.0217(2) 0.49669(16) 0.74642(14) 0.0272(5) Uani 1 1 d .
H13 H 0.0002 0.4488 0.7218 0.033 Uiso 1 1 calc R
C14 C -0.1364(2) 0.50166(17) 0.74158(15) 0.0336(6) Uani 1 1 d .
H14 H -0.1910 0.4574 0.7136 0.040 Uiso 1 1 calc R
C15 C -0.1695(2) 0.57306(18) 0.77864(17) 0.0394(6) Uani 1 1 d .
H15 H -0.2463 0.5770 0.7749 0.047 Uiso 1 1 calc R
C16 C -0.0880(2) 0.63833(17) 0.82114(18) 0.0382(6) Uani 1 1 d .
H16 H -0.1104 0.6855 0.8467 0.046 Uiso 1 1 calc R
C17 C 0.0268(2) 0.63354(15) 0.82570(15) 0.0288(5) Uani 1 1 d .
H17 H 0.0811 0.6777 0.8541 0.035 Uiso 1 1 calc R
C18 C 0.28613(18) 0.63717(14) 0.86782(12) 0.0196(4) Uani 1 1 d .
C19 C 0.3018(2) 0.61011(15) 0.94557(13) 0.0269(5) Uani 1 1 d .
H19 H 0.2815 0.5508 0.9553 0.032 Uiso 1 1 calc R
C20 C 0.3476(2) 0.67112(17) 1.00869(14) 0.0327(6) Uani 1 1 d .
H20 H 0.3561 0.6526 1.0606 0.039 Uiso 1 1 calc R
C21 C 0.3804(2) 0.75888(16) 0.99495(14) 0.0314(5) Uani 1 1 d .
H21 H 0.4106 0.7996 1.0374 0.038 Uiso 1 1 calc R
C22 C 0.3683(2) 0.78618(15) 0.91746(14) 0.0293(5) Uani 1 1 d .
H22 H 0.3917 0.8451 0.9078 0.035 Uiso 1 1 calc R
C23 C 0.3213(2) 0.72582(14) 0.85449(13) 0.0248(5) Uani 1 1 d .
H23 H 0.3132 0.7446 0.8027 0.030 Uiso 1 1 calc R
C24 C 0.5073(2) 0.45009(15) 0.78940(14) 0.0264(5) Uani 1 1 d .
H24A H 0.5683 0.4400 0.7596 0.032 Uiso 1 1 calc R
H24B H 0.4928 0.4017 0.8241 0.032 Uiso 1 1 calc R
C25 C 0.5451(2) 0.53443(16) 0.83968(14) 0.0277(5) Uani 1 1 d .
C26 C 0.6251(3) 0.5947(2) 0.96895(19) 0.0621(10) Uani 1 1 d .
H26A H 0.6958 0.6255 0.9547 0.093 Uiso 1 1 calc R
H26B H 0.6369 0.5766 1.0227 0.093 Uiso 1 1 calc R
H26C H 0.5699 0.6329 0.9652 0.093 Uiso 1 1 calc R
C27 C 0.12685(19) 0.37605(14) 0.85409(12) 0.0194(4) Uani 1 1 d .
C28 C 0.08906(18) 0.28470(14) 0.83960(12) 0.0197(4) Uani 1 1 d .
C29 C 0.0029(2) 0.23954(15) 0.87832(14) 0.0275(5) Uani 1 1 d .
H29 H -0.0206 0.1791 0.8678 0.033 Uiso 1 1 calc R
C30 C -0.0483(2) 0.28343(17) 0.93242(15) 0.0330(6) Uani 1 1 d .
H30 H -0.1072 0.2532 0.9574 0.040 Uiso 1 1 calc R
C31 C -0.0108(2) 0.37270(16) 0.94878(14) 0.0309(5) Uani 1 1 d .
H31 H -0.0437 0.4026 0.9858 0.037 Uiso 1 1 calc R
C32 C 0.0756(2) 0.41829(15) 0.91052(13) 0.0249(5) Uani 1 1 d .
H32 H 0.1000 0.4784 0.9227 0.030 Uiso 1 1 calc R
C33 C 0.14649(18) 0.23886(14) 0.78119(13) 0.0214(4) Uani 1 1 d .
H33A H 0.1405 0.1771 0.7923 0.026 Uiso 1 1 calc R
H33B H 0.1099 0.2426 0.7272 0.026 Uiso 1 1 calc R
C34 C 0.3294(2) 0.25524(15) 0.86286(14) 0.0273(5) Uani 1 1 d .
H34A H 0.3254 0.1925 0.8597 0.041 Uiso 1 1 calc R
H34B H 0.2939 0.2716 0.9077 0.041 Uiso 1 1 calc R
H34C H 0.4078 0.2842 0.8694 0.041 Uiso 1 1 calc R
C35 C 0.3195(2) 0.25027(15) 0.71964(14) 0.0268(5) Uani 1 1 d .
H35A H 0.3990 0.2760 0.7245 0.040 Uiso 1 1 calc R
H35B H 0.2809 0.2670 0.6709 0.040 Uiso 1 1 calc R
H35C H 0.3110 0.1872 0.7189 0.040 Uiso 1 1 calc R
Pd2 Pd 0.251608(13) 0.950896(10) 0.305377(9) 0.01658(4) Uani 1 1 d .
Fe2 Fe 0.26183(3) 1.05663(2) 0.088498(18) 0.02205(7) Uani 1 1 d .
P2 P 0.19467(5) 1.08003(3) 0.27763(3) 0.01666(11) Uani 1 1 d .
N21 N 0.41070(15) 1.00373(12) 0.26974(11) 0.0205(4) Uani 1 1 d .
N22 N 0.30193(15) 0.82476(11) 0.32615(11) 0.0211(4) Uani 1 1 d .
O21 O 0.54848(14) 1.03478(12) 0.18822(11) 0.0341(4) Uani 1 1 d .
O22 O 0.61107(14) 0.94312(11) 0.35212(11) 0.0334(4) Uani 1 1 d .
O23 O 0.68234(13) 1.08489(11) 0.38949(9) 0.0281(4) Uani 1 1 d .
C51 C 0.22315(19) 1.12545(14) 0.18265(13) 0.0212(4) Uani 1 1 d .
C52 C 0.3306(2) 1.16542(14) 0.16052(13) 0.0244(5) Uani 1 1 d .
H52 H 0.4003 1.1743 0.1932 0.029 Uiso 1 1 calc R
C53 C 0.3129(2) 1.18922(16) 0.08017(14) 0.0308(5) Uani 1 1 d .
H53 H 0.3691 1.2162 0.0511 0.037 Uiso 1 1 calc R
C54 C 0.1949(2) 1.16491(17) 0.05169(14) 0.0321(6) Uani 1 1 d .
H54 H 0.1604 1.1736 0.0009 0.039 Uiso 1 1 calc R
C55 C 0.1386(2) 1.12519(16) 0.11392(13) 0.0275(5) Uani 1 1 d .
H55 H 0.0610 1.1029 0.1110 0.033 Uiso 1 1 calc R
C56 C 0.3645(2) 0.97176(14) 0.12615(13) 0.0236(5) Uani 1 1 d .
C57 C 0.3864(2) 1.00040(16) 0.04904(14) 0.0307(5) Uani 1 1 d .
H57 H 0.4559 1.0301 0.0367 0.037 Uiso 1 1 calc R
C58 C 0.2855(2) 0.97619(17) -0.00536(14) 0.0355(6) Uani 1 1 d .
H58 H 0.2772 0.9875 -0.0593 0.043 Uiso 1 1 calc R
C59 C 0.1992(2) 0.93172(16) 0.03645(14) 0.0336(6) Uani 1 1 d .
H59 H 0.1245 0.9086 0.0148 0.040 Uiso 1 1 calc R
C60 C 0.2474(2) 0.92870(14) 0.11764(13) 0.0242(5) Uani 1 1 d .
H60 H 0.2093 0.9032 0.1582 0.029 Uiso 1 1 calc R
C61 C 0.44821(19) 1.00358(14) 0.19869(14) 0.0227(5) Uani 1 1 d .
C62 C 0.04333(18) 1.08378(14) 0.26838(12) 0.0191(4) Uani 1 1 d .
C63 C -0.03335(19) 1.01145(14) 0.23132(13) 0.0232(5) Uani 1 1 d .
H63 H -0.0078 0.9598 0.2189 0.028 Uiso 1 1 calc R
C64 C -0.1478(2) 1.01603(15) 0.21275(14) 0.0276(5) Uani 1 1 d .
H64 H -0.1987 0.9673 0.1883 0.033 Uiso 1 1 calc R
C65 C -0.1866(2) 1.09253(16) 0.23039(14) 0.0284(5) Uani 1 1 d .
H65 H -0.2632 1.0957 0.2172 0.034 Uiso 1 1 calc R
C66 C -0.1108(2) 1.16432(16) 0.26777(15) 0.0304(5) Uani 1 1 d .
H66 H -0.1369 1.2157 0.2802 0.037 Uiso 1 1 calc R
C67 C 0.00422(19) 1.16048(14) 0.28707(14) 0.0247(5) Uani 1 1 d .
H67 H 0.0546 1.2090 0.3124 0.030 Uiso 1 1 calc R
C68 C 0.26569(18) 1.16595(14) 0.35278(13) 0.0196(4) Uani 1 1 d .
C69 C 0.28581(19) 1.14130(15) 0.43117(13) 0.0225(5) Uani 1 1 d .
H69 H 0.2606 1.0834 0.4433 0.027 Uiso 1 1 calc R
C70 C 0.3432(2) 1.20246(16) 0.49136(14) 0.0272(5) Uani 1 1 d .
H70 H 0.3563 1.1854 0.5435 0.033 Uiso 1 1 calc R
C71 C 0.3810(2) 1.28854(16) 0.47383(14) 0.0295(5) Uani 1 1 d .
H71 H 0.4200 1.3293 0.5140 0.035 Uiso 1 1 calc R
C72 C 0.3604(2) 1.31422(15) 0.39595(15) 0.0301(5) Uani 1 1 d .
H72 H 0.3851 1.3724 0.3843 0.036 Uiso 1 1 calc R
C73 C 0.3033(2) 1.25336(14) 0.33561(14) 0.0248(5) Uani 1 1 d .
H73 H 0.2899 1.2708 0.2836 0.030 Uiso 1 1 calc R
C74 C 0.49339(19) 1.05534(15) 0.33186(14) 0.0260(5) Uani 1 1 d .
H74A H 0.4559 1.0614 0.3790 0.031 Uiso 1 1 calc R
H74B H 0.5155 1.1140 0.3135 0.031 Uiso 1 1 calc R
C75 C 0.60003(19) 1.01893(15) 0.35618(13) 0.0231(5) Uani 1 1 d .
C76 C 0.7866(2) 1.05962(18) 0.42478(16) 0.0354(6) Uani 1 1 d .
H76A H 0.8138 1.0239 0.3864 0.053 Uiso 1 1 calc R
H76B H 0.7724 1.0266 0.4708 0.053 Uiso 1 1 calc R
H76C H 0.8431 1.1115 0.4406 0.053 Uiso 1 1 calc R
C77 C 0.11583(18) 0.89363(14) 0.35752(12) 0.0189(4) Uani 1 1 d .
C78 C 0.10996(18) 0.80199(14) 0.36290(12) 0.0209(4) Uani 1 1 d .
C79 C 0.03224(19) 0.75238(15) 0.40539(13) 0.0243(5) Uani 1 1 d .
H79 H 0.0308 0.6921 0.4081 0.029 Uiso 1 1 calc R
C80 C -0.0433(2) 0.79133(16) 0.44392(13) 0.0263(5) Uani 1 1 d .
H80 H -0.0957 0.7578 0.4720 0.032 Uiso 1 1 calc R
C81 C -0.0391(2) 0.88113(16) 0.43973(13) 0.0251(5) Uani 1 1 d .
H81 H -0.0892 0.9083 0.4653 0.030 Uiso 1 1 calc R
C82 C 0.03962(19) 0.93140(15) 0.39748(12) 0.0218(4) Uani 1 1 d .
H82 H 0.0413 0.9918 0.3959 0.026 Uiso 1 1 calc R
C83 C 0.1926(2) 0.76122(14) 0.32109(14) 0.0256(5) Uani 1 1 d .
H83A H 0.2055 0.7075 0.3460 0.031 Uiso 1 1 calc R
H83B H 0.1616 0.7463 0.2655 0.031 Uiso 1 1 calc R
C84 C 0.3728(2) 0.79523(16) 0.26881(16) 0.0322(6) Uani 1 1 d .
H84A H 0.3341 0.7943 0.2154 0.048 Uiso 1 1 calc R
H84B H 0.3857 0.7371 0.2803 0.048 Uiso 1 1 calc R
H84C H 0.4446 0.8351 0.2734 0.048 Uiso 1 1 calc R
C85 C 0.3643(2) 0.82783(16) 0.40843(15) 0.0312(5) Uani 1 1 d .
H85A H 0.4324 0.8719 0.4130 0.047 Uiso 1 1 calc R
H85B H 0.3844 0.7714 0.4187 0.047 Uiso 1 1 calc R
H85C H 0.3165 0.8422 0.4466 0.047 Uiso 1 1 calc R

loop_
_atom_site_aniso_label
_atom_site_aniso_U_11
_atom_site_aniso_U_22
_atom_site_aniso_U_33
_atom_site_aniso_U_23
_atom_site_aniso_U_13
_atom_site_aniso_U_12
Pd1 0.01824(9) 0.01410(8) 0.01600(8) 0.00059(6) 0.00341(6) 0.00295(6)
Fe1 0.03143(19) 0.02037(16) 0.01690(15) 0.00210(12) 0.00489(13) 0.00644(14)
P1 0.0206(3) 0.0140(2) 0.0191(3) 0.0005(2) 0.0045(2) 0.0037(2)
N11 0.0183(10) 0.0221(9) 0.0236(9) 0.0036(7) 0.0061(7) 0.0036(8)
N12 0.0193(9) 0.0142(8) 0.0221(9) -0.0008(7) 0.0032(7) 0.0038(7)
O11 0.0327(11) 0.0545(12) 0.0434(11) 0.0103(9) 0.0213(9) 0.0127(9)
O12 0.0417(11) 0.0228(9) 0.0466(11) 0.0037(8) -0.0068(9) 0.0027(8)
O13 0.0723(15) 0.0276(10) 0.0381(10) -0.0012(8) -0.0156(10) 0.0092(10)
C1 0.0278(12) 0.0160(10) 0.0199(10) -0.0011(8) 0.0054(9) 0.0060(9)
C2 0.0302(13) 0.0229(11) 0.0232(11) 0.0011(9) 0.0036(9) 0.0113(10)
C3 0.0439(15) 0.0191(11) 0.0209(11) 0.0017(9) 0.0044(10) 0.0082(10)
C4 0.0404(15) 0.0217(11) 0.0265(12) 0.0070(9) 0.0102(10) 0.0049(10)
C5 0.0276(12) 0.0197(11) 0.0246(11) 0.0020(9) 0.0052(9) 0.0023(9)
C6 0.0370(14) 0.0192(11) 0.0242(11) -0.0014(9) 0.0106(10) 0.0086(10)
C7 0.0365(14) 0.0186(11) 0.0204(11) -0.0019(8) 0.0047(9) 0.0037(10)
C8 0.0438(16) 0.0248(12) 0.0261(12) -0.0053(10) -0.0048(11) 0.0051(11)
C9 0.068(2) 0.0313(13) 0.0165(11) -0.0018(10) 0.0039(12) 0.0158(13)
C10 0.0547(18) 0.0297(13) 0.0250(12) 0.0026(10) 0.0198(12) 0.0133(12)
C11 0.0288(13) 0.0198(11) 0.0314(12) 0.0030(9) 0.0126(10) 0.0057(9)
C12 0.0230(12) 0.0215(11) 0.0223(11) 0.0046(9) 0.0044(9) 0.0051(9)
C13 0.0264(13) 0.0282(12) 0.0268(12) 0.0004(9) 0.0035(10) 0.0041(10)
C14 0.0270(14) 0.0351(14) 0.0367(14) 0.0059(11) 0.0031(11) 0.0003(11)
C15 0.0238(14) 0.0407(15) 0.0575(17) 0.0163(13) 0.0125(12) 0.0091(12)
C16 0.0330(15) 0.0270(13) 0.0605(18) 0.0050(12) 0.0188(13) 0.0124(11)
C17 0.0295(13) 0.0218(11) 0.0366(13) 0.0009(10) 0.0099(10) 0.0055(10)
C18 0.0195(11) 0.0186(10) 0.0209(10) -0.0021(8) 0.0027(8) 0.0042(8)
C19 0.0330(14) 0.0218(11) 0.0253(11) 0.0038(9) 0.0018(10) 0.0042(10)
C20 0.0383(15) 0.0351(14) 0.0223(12) 0.0001(10) -0.0036(10) 0.0055(11)
C21 0.0338(14) 0.0287(12) 0.0281(12) -0.0092(10) -0.0022(10) 0.0024(11)
C22 0.0335(14) 0.0198(11) 0.0328(13) -0.0021(9) 0.0010(10) 0.0029(10)
C23 0.0306(13) 0.0194(11) 0.0244(11) 0.0007(9) 0.0022(9) 0.0057(9)
C24 0.0200(12) 0.0231(11) 0.0356(13) 0.0017(10) 0.0035(10) 0.0021(9)
C25 0.0217(12) 0.0270(12) 0.0342(13) 0.0042(10) 0.0013(10) 0.0056(10)
C26 0.091(3) 0.0385(17) 0.0490(18) -0.0123(14) -0.0257(18) 0.0175(17)
C27 0.0208(11) 0.0194(10) 0.0182(10) 0.0027(8) 0.0043(8) 0.0031(9)
C28 0.0181(11) 0.0197(10) 0.0202(10) 0.0011(8) -0.0003(8) 0.0025(8)
C29 0.0240(12) 0.0220(11) 0.0348(13) 0.0004(10) 0.0064(10) -0.0019(9)
C30 0.0288(14) 0.0333(13) 0.0388(14) 0.0062(11) 0.0172(11) 0.0011(11)
C31 0.0368(15) 0.0313(13) 0.0289(12) 0.0020(10) 0.0185(11) 0.0081(11)
C32 0.0302(13) 0.0216(11) 0.0240(11) 0.0008(9) 0.0081(9) 0.0044(10)
C33 0.0189(11) 0.0162(10) 0.0273(11) -0.0014(8) 0.0013(9) -0.0002(8)
C34 0.0268(13) 0.0249(12) 0.0298(12) 0.0074(9) -0.0020(10) 0.0068(10)
C35 0.0271(13) 0.0224(11) 0.0335(13) -0.0030(9) 0.0098(10) 0.0084(10)
Pd2 0.01455(8) 0.01667(8) 0.01881(8) 0.00088(6) 0.00211(6) 0.00372(6)
Fe2 0.02394(17) 0.02416(16) 0.01778(15) 0.00154(12) 0.00393(12) 0.00277(13)
P2 0.0155(3) 0.0159(2) 0.0187(3) 0.0003(2) 0.0023(2) 0.0031(2)
N21 0.0150(9) 0.0214(9) 0.0250(9) -0.0007(7) 0.0026(7) 0.0029(7)
N22 0.0161(9) 0.0177(9) 0.0311(10) 0.0030(7) 0.0044(8) 0.0060(7)
O21 0.0181(9) 0.0410(10) 0.0433(10) 0.0064(8) 0.0098(7) 0.0005(8)
O22 0.0251(9) 0.0248(9) 0.0493(11) 0.0028(8) -0.0008(8) 0.0056(7)
O23 0.0204(8) 0.0298(9) 0.0307(9) -0.0013(7) -0.0066(7) 0.0029(7)
C51 0.0219(11) 0.0205(10) 0.0220(10) 0.0018(8) 0.0042(9) 0.0053(9)
C52 0.0262(12) 0.0194(11) 0.0272(11) 0.0002(9) 0.0064(9) 0.0015(9)
C53 0.0392(15) 0.0259(12) 0.0307(13) 0.0106(10) 0.0155(11) 0.0059(11)
C54 0.0396(15) 0.0366(14) 0.0241(12) 0.0101(10) 0.0052(10) 0.0154(12)
C55 0.0272(13) 0.0321(13) 0.0250(11) 0.0051(10) 0.0032(9) 0.0100(10)
C56 0.0237(12) 0.0210(11) 0.0272(11) -0.0023(9) 0.0078(9) 0.0050(9)
C57 0.0346(14) 0.0294(13) 0.0310(13) -0.0043(10) 0.0171(11) 0.0058(11)
C58 0.0518(17) 0.0348(14) 0.0196(11) -0.0055(10) 0.0063(11) 0.0073(12)
C59 0.0419(16) 0.0279(13) 0.0257(12) -0.0053(10) -0.0019(11) -0.0018(11)
C60 0.0271(12) 0.0206(11) 0.0235(11) -0.0015(9) 0.0051(9) -0.0002(9)
C61 0.0170(11) 0.0196(10) 0.0321(12) 0.0019(9) 0.0055(9) 0.0036(9)
C62 0.0186(11) 0.0196(10) 0.0192(10) 0.0023(8) 0.0026(8) 0.0035(8)
C63 0.0225(12) 0.0196(11) 0.0271(11) 0.0007(9) -0.0008(9) 0.0051(9)
C64 0.0222(12) 0.0241(11) 0.0327(12) 0.0029(10) -0.0036(10) -0.0013(9)
C65 0.0178(12) 0.0318(13) 0.0357(13) 0.0072(10) 0.0007(10) 0.0058(10)
C66 0.0247(13) 0.0289(12) 0.0397(14) -0.0003(10) 0.0048(10) 0.0103(10)
C67 0.0207(12) 0.0204(11) 0.0321(12) -0.0038(9) 0.0024(9) 0.0030(9)
C68 0.0152(10) 0.0196(10) 0.0239(11) -0.0023(8) 0.0028(8) 0.0033(8)
C69 0.0209(11) 0.0235(11) 0.0237(11) -0.0010(9) 0.0058(9) 0.0040(9)
C70 0.0274(13) 0.0338(13) 0.0216(11) -0.0029(9) 0.0026(9) 0.0102(10)
C71 0.0245(13) 0.0292(12) 0.0321(13) -0.0116(10) -0.0008(10) 0.0034(10)
C72 0.0296(14) 0.0195(11) 0.0396(14) -0.0037(10) 0.0040(11) 0.0015(10)
C73 0.0269(12) 0.0193(11) 0.0277(12) -0.0001(9) 0.0016(9) 0.0043(9)
C74 0.0181(11) 0.0245(11) 0.0338(12) -0.0045(9) -0.0008(9) 0.0036(9)
C75 0.0198(11) 0.0273(12) 0.0211(11) 0.0012(9) 0.0022(9) 0.0020(9)
C76 0.0228(13) 0.0437(15) 0.0369(14) 0.0063(12) -0.0066(10) 0.0053(11)
C77 0.0162(11) 0.0218(10) 0.0173(10) 0.0023(8) -0.0008(8) 0.0015(8)
C78 0.0168(11) 0.0226(11) 0.0213(10) 0.0007(8) -0.0030(8) 0.0019(9)
C79 0.0211(12) 0.0230(11) 0.0260(11) 0.0049(9) -0.0025(9) -0.0002(9)
C80 0.0213(12) 0.0330(13) 0.0227(11) 0.0082(9) 0.0019(9) -0.0005(10)
C81 0.0214(12) 0.0346(13) 0.0207(11) 0.0018(9) 0.0050(9) 0.0070(10)
C82 0.0199(11) 0.0247(11) 0.0211(10) 0.0031(9) 0.0029(8) 0.0041(9)
C83 0.0236(12) 0.0186(11) 0.0347(13) 0.0014(9) 0.0041(10) 0.0035(9)
C84 0.0299(14) 0.0247(12) 0.0472(15) 0.0033(11) 0.0149(11) 0.0116(10)
C85 0.0235(13) 0.0323(13) 0.0374(13) 0.0099(11) -0.0025(10) 0.0074(10)

loop_
_atom_type_symbol
_atom_type_description
_atom_type_scat_dispersion_real
_atom_type_scat_dispersion_imag
_atom_type_scat_source
C C 0.0033 0.0016 'International Tables Vol C Tables 4.2.6.8 and 6.1.1.4'
H H 0.0000 0.0000 'International Tables Vol C Tables 4.2.6.8 and 6.1.1.4'
N N 0.0061 0.0033 'International Tables Vol C Tables 4.2.6.8 and 6.1.1.4'
O O 0.0106 0.0060 'International Tables Vol C Tables 4.2.6.8 and 6.1.1.4'
P P 0.1023 0.0942 'International Tables Vol C Tables 4.2.6.8 and 6.1.1.4'
Pd Pd -0.9988 1.0072 'International Tables Vol C Tables 4.2.6.8 and 6.1.1.4'
Fe Fe 0.3463 0.8444 'International Tables Vol C Tables 4.2.6.8 and 6.1.1.4'

loop_
_geom_angle_atom_site_label_1
_geom_angle_atom_site_label_2
_geom_angle_atom_site_label_3
_geom_angle
C27 Pd1 N11 169.89(8)
C27 Pd1 N12 80.97(8)
N11 Pd1 N12 90.06(7)
C27 Pd1 P1 93.18(6)
N11 Pd1 P1 96.30(5)
N12 Pd1 P1 170.58(5)
C6 Fe1 C1 112.84(9)
C6 Fe1 C7 41.30(10)
C1 Fe1 C7 105.77(9)
C6 Fe1 C2 149.69(9)
C1 Fe1 C2 41.87(9)
C7 Fe1 C2 118.76(10)
C6 Fe1 C5 102.27(9)
C1 Fe1 C5 41.54(9)
C7 Fe1 C5 125.30(9)
C2 Fe1 C5 69.68(9)
C6 Fe1 C10 41.46(9)
C1 Fe1 C10 147.31(10)
C7 Fe1 C10 68.79(10)
C2 Fe1 C10 168.73(9)
C5 Fe1 C10 113.79(11)
C6 Fe1 C3 164.46(10)
C1 Fe1 C3 69.21(9)
C7 Fe1 C3 154.22(10)
C2 Fe1 C3 40.65(9)
C5 Fe1 C3 68.56(9)
C10 Fe1 C3 129.30(10)
C6 Fe1 C4 124.94(10)
C1 Fe1 C4 68.90(9)
C7 Fe1 C4 163.48(10)
C2 Fe1 C4 68.41(10)
C5 Fe1 C4 40.56(9)
C10 Fe1 C4 106.77(11)
C3 Fe1 C4 40.18(10)
C6 Fe1 C9 68.96(10)
C1 Fe1 C9 169.17(11)
C7 Fe1 C9 68.11(9)
C2 Fe1 C9 132.20(10)
C5 Fe1 C9 149.30(11)
C10 Fe1 C9 40.33(11)
C3 Fe1 C9 112.13(9)
C4 Fe1 C9 119.50(10)
C6 Fe1 C8 69.11(10)
C1 Fe1 C8 129.51(10)
C7 Fe1 C8 40.62(9)
C2 Fe1 C8 111.43(11)
C5 Fe1 C8 165.34(9)
C10 Fe1 C8 68.13(11)
C3 Fe1 C8 122.42(10)
C4 Fe1 C8 154.08(9)
C9 Fe1 C8 40.18(11)
C1 P1 C18 103.42(10)
C1 P1 C12 99.53(10)
C18 P1 C12 104.05(10)
C1 P1 Pd1 116.65(7)
C18 P1 Pd1 115.60(7)
C12 P1 Pd1 115.44(7)
C11 N11 C24 113.64(19)
C11 N11 Pd1 134.19(16)
C24 N11 Pd1 110.93(14)
C34 N12 C35 108.64(17)
C34 N12 C33 108.51(17)
C35 N12 C33 108.51(17)
C34 N12 Pd1 113.72(13)
C35 N12 Pd1 115.45(13)
C33 N12 Pd1 101.51(12)
C25 O13 C26 115.5(2)
C5 C1 C2 107.36(19)
C5 C1 P1 126.08(17)
C2 C1 P1 126.56(18)
C5 C1 Fe1 69.86(12)
C2 C1 Fe1 69.65(12)
P1 C1 Fe1 126.03(11)
C3 C2 C1 107.5(2)
C3 C2 Fe1 70.56(13)
C1 C2 Fe1 68.47(12)
C3 C2 H2 126.2
C1 C2 H2 126.2
Fe1 C2 H2 126.3
C4 C3 C2 108.6(2)
C4 C3 Fe1 70.12(13)
C2 C3 Fe1 68.78(12)
C4 C3 H3 125.7
C2 C3 H3 125.7
Fe1 C3 H3 127.0
C3 C4 C5 108.7(2)
C3 C4 Fe1 69.70(14)
C5 C4 Fe1 68.65(13)
C3 C4 H4 125.6
C5 C4 H4 125.6
Fe1 C4 H4 127.6
C4 C5 C1 107.8(2)
C4 C5 Fe1 70.79(13)
C1 C5 Fe1 68.60(12)
C4 C5 H5 126.1
C1 C5 H5 126.1
Fe1 C5 H5 126.1
C7 C6 C10 106.9(2)
C7 C6 C11 129.8(2)
C10 C6 C11 123.1(2)
C7 C6 Fe1 69.91(13)
C10 C6 Fe1 70.21(13)
C11 C6 Fe1 121.05(15)
C8 C7 C6 108.7(2)
C8 C7 Fe1 71.09(13)
C6 C7 Fe1 68.79(13)
C8 C7 H7 125.6
C6 C7 H7 125.6
Fe1 C7 H7 126.1
C9 C8 C7 107.6(2)
C9 C8 Fe1 69.85(14)
C7 C8 Fe1 68.29(13)
C9 C8 H8 126.2
C7 C8 H8 126.2
Fe1 C8 H8 127.2
C10 C9 C8 108.5(2)
C10 C9 Fe1 68.88(14)
C8 C9 Fe1 69.97(13)
C10 C9 H9 125.7
C8 C9 H9 125.7
Fe1 C9 H9 127.0
C9 C10 C6 108.2(2)
C9 C10 Fe1 70.79(15)
C6 C10 Fe1 68.32(13)
C9 C10 H10 125.9
C6 C10 H10 125.9
Fe1 C10 H10 126.6
O11 C11 N11 125.4(2)
O11 C11 C6 117.2(2)
N11 C11 C6 117.4(2)
C13 C12 C17 118.9(2)
C13 C12 P1 119.41(17)
C17 C12 P1 121.64(18)
C14 C13 C12 120.7(2)
C14 C13 H13 119.6
C12 C13 H13 119.7
C13 C14 C15 119.8(2)
C13 C14 H14 120.1
C15 C14 H14 120.1
C16 C15 C14 120.0(2)
C16 C15 H15 120.0
C14 C15 H15 120.0
C15 C16 C17 120.2(2)
C15 C16 H16 119.9
C17 C16 H16 119.9
C16 C17 C12 120.4(2)
C16 C17 H17 119.8
C12 C17 H17 119.8
C19 C18 C23 118.6(2)
C19 C18 P1 119.72(16)
C23 C18 P1 121.55(16)
C20 C19 C18 120.4(2)
C20 C19 H19 119.8
C18 C19 H19 119.8
C21 C20 C19 120.5(2)
C21 C20 H20 119.8
C19 C20 H20 119.8
C20 C21 C22 119.6(2)
C20 C21 H21 120.2
C22 C21 H21 120.2
C23 C22 C21 120.1(2)
C23 C22 H22 120.0
C21 C22 H22 120.0
C22 C23 C18 120.8(2)
C22 C23 H23 119.6
C18 C23 H23 119.6
N11 C24 C25 112.77(19)
N11 C24 H24A 109.0
C25 C24 H24A 109.0
N11 C24 H24B 109.0
C25 C24 H24B 109.0
H24A C24 H24B 107.8
O12 C25 O13 123.0(2)
O12 C25 C24 126.6(2)
O13 C25 C24 110.32(19)
O13 C26 H26A 109.5
O13 C26 H26B 109.5
H26A C26 H26B 109.5
O13 C26 H26C 109.5
H26A C26 H26C 109.5
H26B C26 H26C 109.5
C32 C27 C28 116.9(2)
C32 C27 Pd1 131.29(16)
C28 C27 Pd1 111.74(15)
C29 C28 C27 121.2(2)
C29 C28 C33 121.89(19)
C27 C28 C33 116.93(19)
C30 C29 C28 120.7(2)
C30 C29 H29 119.6
C28 C29 H29 119.6
C31 C30 C29 119.0(2)
C31 C30 H30 120.5
C29 C30 H30 120.5
C30 C31 C32 120.6(2)
C30 C31 H31 119.7
C32 C31 H31 119.7
C31 C32 C27 121.6(2)
C31 C32 H32 119.2
C27 C32 H32 119.2
N12 C33 C28 108.75(17)
N12 C33 H33A 109.9
C28 C33 H33A 109.9
N12 C33 H33B 109.9
C28 C33 H33B 109.9
H33A C33 H33B 108.3
N12 C34 H34A 109.5
N12 C34 H34B 109.5
H34A C34 H34B 109.5
N12 C34 H34C 109.5
H34A C34 H34C 109.5
H34B C34 H34C 109.5
N12 C35 H35A 109.5
N12 C35 H35B 109.5
H35A C35 H35B 109.5
N12 C35 H35C 109.5
H35A C35 H35C 109.5
H35B C35 H35C 109.5
C77 Pd2 N21 169.51(7)
C77 Pd2 N22 81.49(8)
N21 Pd2 N22 92.01(7)
C77 Pd2 P2 98.57(6)
N21 Pd2 P2 88.33(5)
N22 Pd2 P2 177.17(5)
C56 Fe2 C57 41.37(9)
C56 Fe2 C52 101.50(9)
C57 Fe2 C52 110.40(10)
C56 Fe2 C51 110.77(9)
C57 Fe2 C51 143.20(10)
C52 Fe2 C51 41.26(9)
C56 Fe2 C60 41.42(9)
C57 Fe2 C60 68.84(10)
C52 Fe2 C60 127.23(9)
C51 Fe2 C60 107.13(9)
C56 Fe2 C55 147.16(9)
C57 Fe2 C55 171.30(10)
C52 Fe2 C55 69.19(10)
C51 Fe2 C55 41.54(9)
C60 Fe2 C55 118.70(10)
C56 Fe2 C53 125.46(10)
C57 Fe2 C53 105.30(10)
C52 Fe2 C53 40.75(9)
C51 Fe2 C53 69.01(9)
C60 Fe2 C53 165.33(10)
C55 Fe2 C53 68.45(10)
C56 Fe2 C58 69.09(10)
C57 Fe2 C58 40.46(10)
C52 Fe2 C58 145.09(11)
C51 Fe2 C58 173.57(10)
C60 Fe2 C58 68.29(10)
C55 Fe2 C58 135.95(10)
C53 Fe2 C58 116.59(10)
C56 Fe2 C54 165.75(10)
C57 Fe2 C54 130.98(10)
C52 Fe2 C54 68.47(10)
C51 Fe2 C54 68.89(9)
C60 Fe2 C54 152.82(10)
C55 Fe2 C54 40.39(9)
C53 Fe2 C54 40.44(10)
C58 Fe2 C54 112.93(10)
C56 Fe2 C59 69.17(10)
C57 Fe2 C59 68.12(11)
C52 Fe2 C59 167.91(9)
C51 Fe2 C59 133.45(10)
C60 Fe2 C59 40.69(9)
C55 Fe2 C59 114.19(11)
C53 Fe2 C59 151.13(10)
C58 Fe2 C59 40.17(10)
C54 Fe2 C59 122.07(10)
C62 P2 C51 97.92(10)
C62 P2 C68 106.68(10)
C51 P2 C68 104.70(10)
C62 P2 Pd2 118.66(7)
C51 P2 Pd2 117.22(7)
C68 P2 Pd2 110.12(7)
C61 N21 C74 112.81(19)
C61 N21 Pd2 131.62(15)
C74 N21 Pd2 115.41(14)
C84 N22 C83 109.39(18)
C84 N22 C85 108.76(18)
C83 N22 C85 109.27(18)
C84 N22 Pd2 115.60(14)
C83 N22 Pd2 104.54(12)
C85 N22 Pd2 109.10(14)
C75 O23 C76 115.95(18)
C52 C51 C55 107.12(19)
C52 C51 P2 127.74(17)
C55 C51 P2 125.13(18)
C52 C51 Fe2 69.30(12)
C55 C51 Fe2 69.82(13)
P2 C51 Fe2 124.85(11)
C53 C52 C51 108.3(2)
C53 C52 Fe2 70.36(14)
C51 C52 Fe2 69.43(12)
C53 C52 H52 125.8
C51 C52 H52 125.8
Fe2 C52 H52 126.0
C52 C53 C54 108.3(2)
C52 C53 Fe2 68.89(13)
C54 C53 Fe2 70.39(14)
C52 C53 H53 125.8
C54 C53 H53 125.8
Fe2 C53 H53 126.4
C55 C54 C53 108.3(2)
C55 C54 Fe2 69.13(13)
C53 C54 Fe2 69.17(13)
C55 C54 H54 125.8
C53 C54 H54 125.8
Fe2 C54 H54 127.4
C54 C55 C51 107.9(2)
C54 C55 Fe2 70.48(14)
C51 C55 Fe2 68.64(13)
C54 C55 H55 126.1
C51 C55 H55 126.1
Fe2 C55 H55 126.4
C57 C56 C60 106.6(2)
C57 C56 C61 120.6(2)
C60 C56 C61 131.4(2)
C57 C56 Fe2 69.58(13)
C60 C56 Fe2 69.87(13)
C61 C56 Fe2 115.11(15)
C58 C57 C56 108.9(2)
C58 C57 Fe2 70.99(15)
C56 C57 Fe2 69.05(13)
C58 C57 H57 125.5
C56 C57 H57 125.5
Fe2 C57 H57 126.0
C57 C58 C59 108.2(2)
C57 C58 Fe2 68.55(13)
C59 C58 Fe2 70.19(14)
C57 C58 H58 125.9
C59 C58 H58 125.9
Fe2 C58 H58 126.9
C58 C59 C60 107.9(2)
C58 C59 Fe2 69.63(14)
C60 C59 Fe2 68.48(13)
C58 C59 H59 126.1
C60 C59 H59 126.1
Fe2 C59 H59 127.4
C59 C60 C56 108.4(2)
C59 C60 Fe2 70.83(13)
C56 C60 Fe2 68.71(12)
C59 C60 H60 125.8
C56 C60 H60 125.8
Fe2 C60 H60 126.2
O21 C61 N21 123.6(2)
O21 C61 C56 117.5(2)
N21 C61 C56 118.6(2)
C67 C62 C63 119.5(2)
C67 C62 P2 121.69(17)
C63 C62 P2 118.25(16)
C64 C63 C62 120.3(2)
C64 C63 H63 119.9
C62 C63 H63 119.9
C65 C64 C63 120.4(2)
C65 C64 H64 119.8
C63 C64 H64 119.8
C64 C65 C66 119.5(2)
C64 C65 H65 120.2
C66 C65 H65 120.2
C65 C66 C67 120.7(2)
C65 C66 H66 119.7
C67 C66 H66 119.7
C62 C67 C66 119.7(2)
C62 C67 H67 120.2
C66 C67 H67 120.2
C69 C68 C73 119.0(2)
C69 C68 P2 117.21(16)
C73 C68 P2 123.75(17)
C70 C69 C68 120.6(2)
C70 C69 H69 119.7
C68 C69 H69 119.7
C71 C70 C69 120.1(2)
C71 C70 H70 120.0
C69 C70 H70 120.0
C70 C71 C72 119.9(2)
C70 C71 H71 120.0
C72 C71 H71 120.0
C73 C72 C71 120.2(2)
C73 C72 H72 119.9
C71 C72 H72 119.9
C72 C73 C68 120.2(2)
C72 C73 H73 119.9
C68 C73 H73 119.9
N21 C74 C75 116.12(18)
N21 C74 H74A 108.3
C75 C74 H74A 108.3
N21 C74 H74B 108.3
C75 C74 H74B 108.3
H74A C74 H74B 107.4
O22 C75 O23 123.7(2)
O22 C75 C74 127.3(2)
O23 C75 C74 108.81(18)
O23 C76 H76A 109.5
O23 C76 H76B 109.5
H76A C76 H76B 109.5
O23 C76 H76C 109.5
H76A C76 H76C 109.5
H76B C76 H76C 109.5
C82 C77 C78 116.4(2)
C82 C77 Pd2 130.40(16)
C78 C77 Pd2 112.56(16)
C79 C78 C77 121.6(2)
C79 C78 C83 121.7(2)
C77 C78 C83 116.65(19)
C80 C79 C78 120.9(2)
C80 C79 H79 119.5
C78 C79 H79 119.5
C81 C80 C79 118.6(2)
C81 C80 H80 120.7
C79 C80 H80 120.7
C80 C81 C82 120.6(2)
C80 C81 H81 119.7
C82 C81 H81 119.7
C77 C82 C81 121.9(2)
C77 C82 H82 119.1
C81 C82 H82 119.1
N22 C83 C78 109.15(17)
N22 C83 H83A 109.9
C78 C83 H83A 109.9
N22 C83 H83B 109.9
C78 C83 H83B 109.9
H83A C83 H83B 108.3
N22 C84 H84A 109.5
N22 C84 H84B 109.5
H84A C84 H84B 109.5
N22 C84 H84C 109.5
H84A C84 H84C 109.5
H84B C84 H84C 109.5
N22 C85 H85A 109.5
N22 C85 H85B 109.5
H85A C85 H85B 109.5
N22 C85 H85C 109.5
H85A C85 H85C 109.5
H85B C85 H85C 109.5

loop_
_geom_bond_atom_site_label_1
_geom_bond_atom_site_label_2
_geom_bond_distance
Pd1 C27 2.025(2)
Pd1 N11 2.1265(18)
Pd1 N12 2.1876(17)
Pd1 P1 2.2597(5)
Fe1 C6 2.016(2)
Fe1 C1 2.017(2)
Fe1 C7 2.031(2)
Fe1 C2 2.033(2)
Fe1 C5 2.034(2)
Fe1 C10 2.041(2)
Fe1 C3 2.056(2)
Fe1 C4 2.062(2)
Fe1 C9 2.067(2)
Fe1 C8 2.068(2)
P1 C1 1.807(2)
P1 C18 1.829(2)
P1 C12 1.833(2)
N11 C11 1.341(3)
N11 C24 1.453(3)
N12 C34 1.477(3)
N12 C35 1.482(3)
N12 C33 1.497(3)
O11 C11 1.253(3)
O12 C25 1.197(3)
O13 C25 1.346(3)
O13 C26 1.447(3)
C1 C5 1.436(3)
C1 C2 1.447(3)
C2 C3 1.421(3)
C2 H2 0.9300
C3 C4 1.415(4)
C3 H3 0.9300
C4 C5 1.420(3)
C4 H4 0.9300
C5 H5 0.9300
C6 C7 1.427(3)
C6 C10 1.437(3)
C6 C11 1.496(3)
C7 C8 1.423(3)
C7 H7 0.9300
C8 C9 1.420(4)
C8 H8 0.9300
C9 C10 1.416(4)
C9 H9 0.9300
C10 H10 0.9300
C12 C13 1.395(3)
C12 C17 1.396(3)
C13 C14 1.386(3)
C13 H13 0.9300
C14 C15 1.391(4)
C14 H14 0.9300
C15 C16 1.384(4)
C15 H15 0.9300
C16 C17 1.387(3)
C16 H16 0.9300
C17 H17 0.9300
C18 C19 1.391(3)
C18 C23 1.394(3)
C19 C20 1.389(3)
C19 H19 0.9300
C20 C21 1.378(4)
C20 H20 0.9300
C21 C22 1.386(3)
C21 H21 0.9300
C22 C23 1.384(3)
C22 H22 0.9300
C23 H23 0.9300
C24 C25 1.497(3)
C24 H24A 0.9700
C24 H24B 0.9700
C26 H26A 0.9600
C26 H26B 0.9600
C26 H26C 0.9600
C27 C32 1.398(3)
C27 C28 1.406(3)
C28 C29 1.388(3)
C28 C33 1.497(3)
C29 C30 1.384(3)
C29 H29 0.9300
C30 C31 1.379(4)
C30 H30 0.9300
C31 C32 1.388(3)
C31 H31 0.9300
C32 H32 0.9300
C33 H33A 0.9700
C33 H33B 0.9700
C34 H34A 0.9600
C34 H34B 0.9600
C34 H34C 0.9600
C35 H35A 0.9600
C35 H35B 0.9600
C35 H35C 0.9600
Pd2 C77 2.028(2)
Pd2 N21 2.1086(18)
Pd2 N22 2.1657(17)
Pd2 P2 2.2643(5)
Fe2 C56 2.019(2)
Fe2 C57 2.026(2)
Fe2 C52 2.026(2)
Fe2 C51 2.028(2)
Fe2 C60 2.034(2)
Fe2 C55 2.044(2)
Fe2 C53 2.045(2)
Fe2 C58 2.058(2)
Fe2 C54 2.061(2)
Fe2 C59 2.065(2)
P2 C62 1.817(2)
P2 C51 1.818(2)
P2 C68 1.821(2)
N21 C61 1.332(3)
N21 C74 1.459(3)
N22 C84 1.476(3)
N22 C83 1.485(3)
N22 C85 1.489(3)
O21 C61 1.252(3)
O22 C75 1.202(3)
O23 C75 1.341(3)
O23 C76 1.443(3)
C51 C52 1.428(3)
C51 C55 1.444(3)
C52 C53 1.417(3)
C52 H52 0.9300
C53 C54 1.419(4)
C53 H53 0.9300
C54 C55 1.417(3)
C54 H54 0.9300
C55 H55 0.9300
C56 C57 1.429(3)
C56 C60 1.433(3)
C56 C61 1.494(3)
C57 C58 1.412(4)
C57 H57 0.9300
C58 C59 1.416(4)
C58 H58 0.9300
C59 C60 1.426(3)
C59 H59 0.9300
C60 H60 0.9300
C62 C67 1.389(3)
C62 C63 1.391(3)
C63 C64 1.387(3)
C63 H63 0.9300
C64 C65 1.380(3)
C64 H64 0.9300
C65 C66 1.382(3)
C65 H65 0.9300
C66 C67 1.393(3)
C66 H66 0.9300
C67 H67 0.9300
C68 C69 1.393(3)
C68 C73 1.397(3)
C69 C70 1.390(3)
C69 H69 0.9300
C70 C71 1.380(3)
C70 H70 0.9300
C71 C72 1.391(3)
C71 H71 0.9300
C72 C73 1.388(3)
C72 H72 0.9300
C73 H73 0.9300
C74 C75 1.505(3)
C74 H74A 0.9700
C74 H74B 0.9700
C76 H76A 0.9600
C76 H76B 0.9600
C76 H76C 0.9600
C77 C82 1.395(3)
C77 C78 1.411(3)
C78 C79 1.386(3)
C78 C83 1.497(3)
C79 C80 1.385(3)
C79 H79 0.9300
C80 C81 1.383(3)
C80 H80 0.9300
C81 C82 1.396(3)
C81 H81 0.9300
C82 H82 0.9300
C83 H83A 0.9700
C83 H83B 0.9700
C84 H84A 0.9600
C84 H84B 0.9600
C84 H84C 0.9600
C85 H85A 0.9600
C85 H85B 0.9600
C85 H85C 0.9600
